data_4032550
loop_
_publ_author_name
'Man, Ning-Ning'
'Wang, Jia-Qi'
'Zhang, Li-Ming'
'Wen, Li-Rong'
'Li, Ming'

_publ_section_title
;
 Chemo-, Regio-, and Stereoselective Construction of Core Skeleton of
 Furo[2,3-b]pyrrole via Multicomponent Bicyclization Reaction.
;
_journal_issue 11
_journal_name_full 'The Journal of organic chemistry'
_journal_page_first 5566
_journal_page_last 5573
_journal_paper_doi 10.1021/acs.joc.7b00371
_journal_volume 82
_journal_year 2017
_chemical_absolute_configuration ad
_chemical_formula_moiety 'C28 H24 N2 O4 S'
_chemical_formula_sum 'C28 H24 N2 O4 S'
_chemical_formula_weight 484.55
_chemical_name_systematic
;
 ?
;
_space_group_crystal_system orthorhombic
_space_group_IT_number 19
_space_group_name_Hall 'P 2ac 2ab'
_space_group_name_H-M_alt 'P 21 21 21'
_symmetry_space_group_name_Hall 'P 2ac 2ab'
_symmetry_space_group_name_H-M 'P 21 21 21'
_atom_sites_solution_hydrogens mixed
_audit_creation_date 2014-05-13
_audit_creation_method
;
Olex2 1.2
(compiled 2013.12.10 svn.r2850 for OlexSys, GUI svn.r4736)
;
_cell_angle_alpha 90
_cell_angle_beta 90
_cell_angle_gamma 90
_cell_formula_units_Z 4
_cell_length_a 10.859(3)
_cell_length_b 12.130(3)
_cell_length_c 18.229(5)
_cell_measurement_reflns_used 6486
_cell_measurement_temperature 173.1500
_cell_measurement_theta_max 27.4764
_cell_measurement_theta_min 1.6789
_cell_volume 2401.1(11)
_computing_cell_refinement 'CrystalClear (Rigaku Inc., 2007)'
_computing_data_collection 'CrystalClear (Rigaku Inc., 2007)'
_computing_data_reduction 'CrystalClear (Rigaku Inc., 2007)'
_computing_molecular_graphics 'Olex2 (Dolomanov et al., 2009)'
_computing_publication_material 'Olex2 (Dolomanov et al., 2009)'
_computing_structure_refinement 'SHELXL (Sheldrick, 2013)'
_computing_structure_solution
;
'SHELXS (Sheldrick, 2013)'
;
_diffrn_ambient_temperature 173.1500
_diffrn_detector_area_resol_mean 28.5714
_diffrn_measured_fraction_theta_full 0.996
_diffrn_measured_fraction_theta_max 0.994
_diffrn_measurement_device
;
Saturn724 (2x2 bin mode)
;
_diffrn_measurement_device_details
;
AFC10: Fixed Chi 2 circle
;
_diffrn_measurement_device_type 'Saturn724+ CCD'
_diffrn_measurement_method '\w scans at fixed \c = 45\%'
_diffrn_orient_matrix_type d*Trek
_diffrn_orient_matrix_UB_11 0.0073
_diffrn_orient_matrix_UB_12 0.0174
_diffrn_orient_matrix_UB_13 -0.0901
_diffrn_orient_matrix_UB_21 -0.0070
_diffrn_orient_matrix_UB_22 0.0808
_diffrn_orient_matrix_UB_23 0.0150
_diffrn_orient_matrix_UB_31 0.0545
_diffrn_orient_matrix_UB_32 0.0037
_diffrn_orient_matrix_UB_33 0.0052
_diffrn_radiation_detector CCD
_diffrn_radiation_monochromator 'Graphite Monochromator'
_diffrn_radiation_type MoK\a
_diffrn_radiation_wavelength 0.71073
_diffrn_reflns_av_R_equivalents 0.0300
_diffrn_reflns_av_unetI/netI 0.0341
_diffrn_reflns_Laue_measured_fraction_full 0.996
_diffrn_reflns_Laue_measured_fraction_max 0.994
_diffrn_reflns_limit_h_max 14
_diffrn_reflns_limit_h_min -14
_diffrn_reflns_limit_k_max 15
_diffrn_reflns_limit_k_min -11
_diffrn_reflns_limit_l_max 23
_diffrn_reflns_limit_l_min -22
_diffrn_reflns_number 16183
_diffrn_reflns_point_group_measured_fraction_full 0.995
_diffrn_reflns_point_group_measured_fraction_max 0.990
_diffrn_reflns_theta_full 26.000
_diffrn_reflns_theta_max 27.513
_diffrn_reflns_theta_min 3.367
_diffrn_source 'Sealed Tube'
_diffrn_source_current 30.0000
_diffrn_source_power 1.5000
_diffrn_source_voltage 50.0000
_exptl_absorpt_coefficient_mu 0.173
_exptl_absorpt_correction_T_max 1.0000
_exptl_absorpt_correction_T_min 0.8431
_exptl_absorpt_correction_type multi-scan
_exptl_absorpt_process_details 'CrystalClear (Rigaku Inc., 2007)'
_exptl_crystal_colour Colorless
_exptl_crystal_density_diffrn 1.340
_exptl_crystal_description Plate
_exptl_crystal_F_000 1016
_exptl_crystal_size_max 0.62
_exptl_crystal_size_mid 0.52
_exptl_crystal_size_min 0.11
_refine_diff_density_max 0.187
_refine_diff_density_min -0.193
_refine_diff_density_rms 0.037
_refine_ls_abs_structure_details
;
 Flack x determined using 2001 quotients [(I+)-(I-)]/[(I+)+(I-)]
 (Parsons and Flack (2004), Acta Cryst. A60, s61).
;
_refine_ls_abs_structure_Flack 0.13(3)
_refine_ls_extinction_method none
_refine_ls_goodness_of_fit_ref 1.103
_refine_ls_hydrogen_treatment mixed
_refine_ls_matrix_type full
_refine_ls_number_parameters 325
_refine_ls_number_reflns 5467
_refine_ls_number_restraints 0
_refine_ls_restrained_S_all 1.103
_refine_ls_R_factor_all 0.0457
_refine_ls_R_factor_gt 0.0424
_refine_ls_shift/su_max 0.000
_refine_ls_shift/su_mean 0.000
_refine_ls_structure_factor_coef Fsqd
_refine_ls_weighting_details 'w=1/[\s^2^(Fo^2^)+(0.0243P)^2^+0.7894P] where P=(Fo^2^+2Fc^2^)/3'
_refine_ls_weighting_scheme calc
_refine_ls_wR_factor_gt 0.0822
_refine_ls_wR_factor_ref 0.0838
_reflns_Friedel_coverage 0.767
_reflns_Friedel_fraction_full 0.993
_reflns_Friedel_fraction_max 0.985
_reflns_number_gt 5198
_reflns_number_total 5467
_reflns_threshold_expression 'I > 2\s(I)'
_cod_data_source_file jo7b00371_si_001.cif
_cod_data_source_block sa3369
_cod_original_cell_volume 2401.2(10)
_cod_database_code 4032550
_shelxl_version_number 2013-4
_shelx_space_group_comment
;
The symmetry employed for this shelxl refinement is uniquely defined
by the following loop, which should always be used as a source of
symmetry information in preference to the above space-group names.
They are only intended as comments.
;
_diffrn_number_total 3124
_olex2_refinement_description
;
1. Fixed Uiso
 At 1.2 times of:
  All C(H) groups, All C(H,H) groups
 At 1.5 times of:
  All C(H,H,H) groups
2.a Ternary CH refined with riding coordinates:
 C1(H1), C2(H2)
2.b Secondary CH2 refined with riding coordinates:
 C15(H15A,H15B)
2.c Aromatic/amide H refined with riding coordinates:
 C9(H9), C10(H10), C11(H11), C12(H12), C13(H13), C18(H18), C19(H19), C20(H20),
 C21(H21), C22(H22), C24(H24), C25(H25), C26(H26), C27(H27), C28(H28)
2.d Idealised Me refined as rotating group:
 C16(H16A,H16B,H16C)
;

loop_
_space_group_symop_operation_xyz
'x, y, z'
'-x+1/2, -y, z+1/2'
'-x, y+1/2, -z+1/2'
'x+1/2, -y+1/2, -z'

loop_
_atom_site_label
_atom_site_type_symbol
_atom_site_fract_x
_atom_site_fract_y
_atom_site_fract_z
_atom_site_U_iso_or_equiv
_atom_site_adp_type
_atom_site_occupancy
_atom_site_site_symmetry_order
_atom_site_calc_flag
_atom_site_refinement_flags_posn
S1 S 0.13550(7) 0.23572(6) 0.39510(5) 0.0405(2) Uani 1 1 d .
O1 O 0.45938(17) 0.14971(14) 0.22747(9) 0.0258(4) Uani 1 1 d .
O2 O 0.35802(17) 0.48918(15) 0.36554(10) 0.0316(4) Uani 1 1 d .
O3 O 0.29712(19) 0.30857(16) 0.04704(10) 0.0318(4) Uani 1 1 d .
O4 O 0.28710(19) 0.45557(14) 0.12339(10) 0.0312(4) Uani 1 1 d .
N1 N 0.35735(19) 0.19840(16) 0.33729(11) 0.0229(4) Uani 1 1 d .
N2 N 0.4078(3) 0.1175(2) 0.10865(15) 0.0355(6) Uani 1 1 d .
C1 C 0.2641(2) 0.35599(19) 0.28876(14) 0.0206(5) Uani 1 1 d .
H1 H 0.1941 0.3556 0.2549 0.025 Uiso 1 1 calc R
C2 C 0.3847(2) 0.33612(18) 0.24581(13) 0.0208(5) Uani 1 1 d .
H2 H 0.4380 0.4013 0.2461 0.025 Uiso 1 1 calc R
C3 C 0.4478(2) 0.2353(2) 0.28324(13) 0.0214(5) Uani 1 1 d .
C4 C 0.2538(2) 0.2595(2) 0.34137(15) 0.0242(5) Uani 1 1 d .
C5 C 0.4078(2) 0.1883(2) 0.16461(14) 0.0240(5) Uani 1 1 d .
C6 C 0.3643(2) 0.29325(19) 0.16938(13) 0.0219(5) Uani 1 1 d .
C7 C 0.2641(2) 0.46289(19) 0.33318(14) 0.0225(5) Uani 1 1 d .
C8 C 0.1522(2) 0.5335(2) 0.33645(14) 0.0231(5) Uani 1 1 d .
C9 C 0.0441(3) 0.5100(2) 0.29915(17) 0.0337(6) Uani 1 1 d .
H9 H 0.0386 0.4467 0.2706 0.040 Uiso 1 1 calc R
C10 C -0.0560(3) 0.5810(3) 0.30440(19) 0.0444(8) Uani 1 1 d .
H10 H -0.1284 0.5650 0.2793 0.053 Uiso 1 1 calc R
C11 C -0.0482(3) 0.6747(3) 0.34655(17) 0.0401(7) Uani 1 1 d .
H11 H -0.1153 0.7221 0.3498 0.048 Uiso 1 1 calc R
C12 C 0.0591(3) 0.6988(2) 0.38422(16) 0.0360(7) Uani 1 1 d .
H12 H 0.0642 0.7625 0.4125 0.043 Uiso 1 1 calc R
C13 C 0.1587(3) 0.6282(2) 0.37984(14) 0.0278(6) Uani 1 1 d .
H13 H 0.2303 0.6438 0.4059 0.033 Uiso 1 1 calc R
C14 C 0.3148(2) 0.3497(2) 0.10747(14) 0.0244(5) Uani 1 1 d .
C15 C 0.2381(3) 0.5225(2) 0.06389(17) 0.0400(8) Uani 1 1 d .
H15A H 0.2745 0.4993 0.0178 0.048 Uiso 1 1 calc R
H15B H 0.2596 0.5992 0.0719 0.048 Uiso 1 1 calc R
C16 C 0.1018(3) 0.5113(4) 0.0597(2) 0.0652(12) Uani 1 1 d .
H16A H 0.0703 0.5604 0.0229 0.098 Uiso 1 1 calc GR
H16B H 0.0663 0.5296 0.1064 0.098 Uiso 1 1 calc GR
H16C H 0.0809 0.4368 0.0472 0.098 Uiso 1 1 calc GR
C17 C 0.5738(2) 0.2568(2) 0.31551(13) 0.0218(5) Uani 1 1 d .
C18 C 0.6794(2) 0.2243(2) 0.27920(15) 0.0303(6) Uani 1 1 d .
H18 H 0.6735 0.1829 0.2364 0.036 Uiso 1 1 calc R
C19 C 0.7943(2) 0.2532(2) 0.30638(16) 0.0340(6) Uani 1 1 d .
H19 H 0.8649 0.2313 0.2814 0.041 Uiso 1 1 calc R
C20 C 0.8049(2) 0.3138(2) 0.36991(16) 0.0315(6) Uani 1 1 d .
H20 H 0.8822 0.3335 0.3876 0.038 Uiso 1 1 calc R
C21 C 0.6992(2) 0.3453(2) 0.40741(15) 0.0289(6) Uani 1 1 d .
H21 H 0.7057 0.3855 0.4507 0.035 Uiso 1 1 calc R
C22 C 0.5845(2) 0.3171(2) 0.38050(14) 0.0248(5) Uani 1 1 d .
H22 H 0.5140 0.3383 0.4058 0.030 Uiso 1 1 calc R
C23 C 0.3731(2) 0.0965(2) 0.37737(14) 0.0248(5) Uani 1 1 d .
C24 C 0.3357(3) -0.0015(2) 0.34530(17) 0.0384(7) Uani 1 1 d .
H24 H 0.3048 -0.0018 0.2977 0.046 Uiso 1 1 calc R
C25 C 0.3446(3) -0.0985(2) 0.38449(18) 0.0441(8) Uani 1 1 d .
H25 H 0.3192 -0.1645 0.3633 0.053 Uiso 1 1 calc R
C26 C 0.3909(3) -0.0983(2) 0.45498(17) 0.0373(7) Uani 1 1 d .
H26 H 0.3951 -0.1636 0.4816 0.045 Uiso 1 1 calc R
C27 C 0.4309(3) -0.0008(2) 0.48596(16) 0.0361(7) Uani 1 1 d .
H27 H 0.4640 -0.0007 0.5330 0.043 Uiso 1 1 calc R
C28 C 0.4219(3) 0.0972(2) 0.44691(15) 0.0293(6) Uani 1 1 d .
H28 H 0.4486 0.1629 0.4677 0.035 Uiso 1 1 calc R
H2A H 0.379(3) 0.144(3) 0.0672(19) 0.044(10) Uiso 1 1 d .
H2B H 0.454(3) 0.060(3) 0.1099(19) 0.048(10) Uiso 1 1 d .

loop_
_atom_site_aniso_label
_atom_site_aniso_U_11
_atom_site_aniso_U_22
_atom_site_aniso_U_33
_atom_site_aniso_U_23
_atom_site_aniso_U_13
_atom_site_aniso_U_12
S1 0.0271(3) 0.0416(4) 0.0527(5) 0.0178(4) 0.0130(4) 0.0056(3)
O1 0.0306(9) 0.0236(9) 0.0231(9) -0.0043(7) -0.0046(8) 0.0052(7)
O2 0.0252(9) 0.0323(10) 0.0373(11) -0.0094(8) -0.0057(9) 0.0018(8)
O3 0.0410(11) 0.0320(10) 0.0224(9) -0.0012(8) -0.0037(9) 0.0032(9)
O4 0.0439(11) 0.0257(9) 0.0242(10) 0.0019(7) -0.0044(9) 0.0064(8)
N1 0.0208(10) 0.0216(9) 0.0264(11) 0.0028(8) -0.0012(9) 0.0006(8)
N2 0.0468(15) 0.0305(12) 0.0293(13) -0.0090(11) -0.0094(12) 0.0122(11)
C1 0.0200(11) 0.0203(11) 0.0217(13) -0.0006(9) -0.0019(10) 0.0011(9)
C2 0.0209(12) 0.0197(11) 0.0218(12) 0.0005(9) 0.0001(10) 0.0011(9)
C3 0.0217(11) 0.0226(11) 0.0198(12) -0.0013(10) 0.0007(10) 0.0013(9)
C4 0.0210(11) 0.0228(11) 0.0288(14) 0.0022(10) -0.0031(10) -0.0006(9)
C5 0.0231(12) 0.0258(12) 0.0233(12) -0.0018(10) -0.0014(11) 0.0011(10)
C6 0.0224(11) 0.0220(11) 0.0213(12) -0.0012(9) -0.0005(10) 0.0012(10)
C7 0.0223(12) 0.0214(11) 0.0238(13) 0.0009(10) -0.0001(10) 0.0009(9)
C8 0.0225(12) 0.0229(11) 0.0239(12) 0.0025(10) 0.0041(11) 0.0023(9)
C9 0.0261(14) 0.0320(14) 0.0431(17) -0.0047(13) -0.0020(13) 0.0044(11)
C10 0.0252(14) 0.0496(18) 0.059(2) -0.0012(16) -0.0040(15) 0.0093(13)
C11 0.0350(15) 0.0411(17) 0.0441(18) 0.0101(14) 0.0111(14) 0.0173(13)
C12 0.0457(17) 0.0285(13) 0.0338(15) 0.0036(12) 0.0114(14) 0.0104(12)
C13 0.0328(14) 0.0263(12) 0.0244(13) 0.0013(10) 0.0044(11) 0.0036(10)
C14 0.0249(12) 0.0247(11) 0.0236(13) 0.0019(10) 0.0030(11) -0.0012(10)
C15 0.062(2) 0.0282(15) 0.0295(16) 0.0048(12) -0.0056(15) 0.0109(14)
C16 0.062(3) 0.079(3) 0.054(2) 0.014(2) -0.010(2) 0.031(2)
C17 0.0204(11) 0.0222(11) 0.0229(12) 0.0026(10) -0.0022(10) 0.0020(9)
C18 0.0268(13) 0.0355(14) 0.0285(14) -0.0012(11) 0.0017(11) 0.0054(11)
C19 0.0214(13) 0.0440(16) 0.0367(16) -0.0005(13) 0.0036(12) 0.0030(12)
C20 0.0213(12) 0.0329(14) 0.0403(16) 0.0027(12) -0.0049(12) -0.0031(11)
C21 0.0268(13) 0.0278(13) 0.0320(15) -0.0026(11) -0.0036(12) 0.0014(10)
C22 0.0211(12) 0.0277(12) 0.0256(13) -0.0024(10) 0.0005(10) 0.0028(10)
C23 0.0222(12) 0.0233(11) 0.0290(13) 0.0048(10) 0.0006(11) 0.0019(10)
C24 0.0465(18) 0.0294(14) 0.0393(16) 0.0037(12) -0.0121(14) -0.0041(12)
C25 0.058(2) 0.0243(13) 0.0504(19) 0.0030(13) -0.0089(17) -0.0057(13)
C26 0.0450(18) 0.0273(13) 0.0396(17) 0.0100(12) 0.0041(14) 0.0064(12)
C27 0.0438(17) 0.0355(15) 0.0291(14) 0.0058(12) 0.0011(14) 0.0074(13)
C28 0.0344(15) 0.0268(13) 0.0268(14) 0.0021(11) -0.0009(12) 0.0012(11)

loop_
_atom_type_symbol
_atom_type_description
_atom_type_scat_dispersion_real
_atom_type_scat_dispersion_imag
_atom_type_scat_source
C C 0.0033 0.0016 'International Tables Vol C Tables 4.2.6.8 and 6.1.1.4'
H H 0.0000 0.0000 'International Tables Vol C Tables 4.2.6.8 and 6.1.1.4'
N N 0.0061 0.0033 'International Tables Vol C Tables 4.2.6.8 and 6.1.1.4'
O O 0.0106 0.0060 'International Tables Vol C Tables 4.2.6.8 and 6.1.1.4'
S S 0.1246 0.1234 'International Tables Vol C Tables 4.2.6.8 and 6.1.1.4'

loop_
_geom_angle_atom_site_label_1
_geom_angle_atom_site_label_2
_geom_angle_atom_site_label_3
_geom_angle
C5 O1 C3 107.89(18)
C14 O4 C15 116.9(2)
C4 N1 C3 115.4(2)
C4 N1 C23 122.7(2)
C23 N1 C3 121.5(2)
C4 C1 C2 105.24(18)
C4 C1 C7 108.6(2)
C7 C1 C2 113.63(19)
C1 C2 C3 105.86(19)
C6 C2 C1 113.5(2)
C6 C2 C3 101.48(18)
O1 C3 N1 108.04(19)
O1 C3 C2 106.93(18)
O1 C3 C17 108.44(19)
N1 C3 C2 103.87(19)
N1 C3 C17 113.5(2)
C17 C3 C2 115.6(2)
N1 C4 S1 126.1(2)
N1 C4 C1 109.1(2)
C1 C4 S1 124.82(18)
O1 C5 C6 114.3(2)
N2 C5 O1 115.0(2)
N2 C5 C6 130.7(3)
C5 C6 C2 109.4(2)
C5 C6 C14 122.0(2)
C14 C6 C2 128.5(2)
O2 C7 C1 118.5(2)
O2 C7 C8 120.9(2)
C8 C7 C1 120.6(2)
C9 C8 C7 123.6(2)
C9 C8 C13 119.3(2)
C13 C8 C7 117.0(2)
C8 C9 C10 120.1(3)
C11 C10 C9 120.2(3)
C10 C11 C12 120.2(3)
C13 C12 C11 120.0(3)
C12 C13 C8 120.2(3)
O3 C14 O4 123.1(2)
O3 C14 C6 125.1(2)
O4 C14 C6 111.8(2)
O4 C15 C16 110.5(3)
C18 C17 C3 121.0(2)
C18 C17 C22 119.2(2)
C22 C17 C3 119.7(2)
C17 C18 C19 120.2(3)
C20 C19 C18 120.7(3)
C19 C20 C21 119.5(3)
C22 C21 C20 120.1(2)
C21 C22 C17 120.3(2)
C24 C23 N1 119.0(2)
C28 C23 N1 120.4(2)
C28 C23 C24 120.5(2)
C25 C24 C23 119.5(3)
C26 C25 C24 120.4(3)
C25 C26 C27 119.8(3)
C26 C27 C28 120.1(3)
C23 C28 C27 119.7(3)

loop_
_geom_bond_atom_site_label_1
_geom_bond_atom_site_label_2
_geom_bond_distance
S1 C4 1.641(3)
O1 C3 1.458(3)
O1 C5 1.359(3)
O2 C7 1.220(3)
O3 C14 1.225(3)
O4 C14 1.350(3)
O4 C15 1.456(3)
N1 C3 1.462(3)
N1 C4 1.349(3)
N1 C23 1.446(3)
N2 C5 1.334(3)
C1 C2 1.545(3)
C1 C4 1.517(3)
C1 C7 1.529(3)
C2 C3 1.559(3)
C2 C6 1.504(3)
C3 C17 1.512(3)
C5 C6 1.361(3)
C6 C14 1.426(3)
C7 C8 1.488(3)
C8 C9 1.386(4)
C8 C13 1.397(3)
C9 C10 1.390(4)
C10 C11 1.375(5)
C11 C12 1.384(4)
C12 C13 1.382(4)
C15 C16 1.488(5)
C17 C18 1.382(3)
C17 C22 1.397(3)
C18 C19 1.387(4)
C19 C20 1.377(4)
C20 C21 1.389(4)
C21 C22 1.383(4)
C23 C24 1.385(4)
C23 C28 1.374(4)
C24 C25 1.380(4)
C25 C26 1.380(4)
C26 C27 1.381(4)
C27 C28 1.389(4)

loop_
_geom_hbond_atom_site_label_D
_geom_hbond_atom_site_label_H
_geom_hbond_atom_site_label_A
_geom_hbond_distance_DH
_geom_hbond_distance_HA
_geom_hbond_distance_DA
_geom_hbond_angle_DHA
_geom_hbond_site_symmetry_A
N2 H2A O3 0.88(3) 2.21(3) 2.842(3) 128(3) .
N2 H2B O2 0.86(3) 2.26(4) 3.019(3) 147(3) 3_645

loop_
_geom_torsion_atom_site_label_1
_geom_torsion_atom_site_label_2
_geom_torsion_atom_site_label_3
_geom_torsion_atom_site_label_4
_geom_torsion
O1 C3 C17 C18 18.4(3)
O1 C3 C17 C22 -166.0(2)
O1 C5 C6 C2 -1.1(3)
O1 C5 C6 C14 175.7(2)
O2 C7 C8 C9 177.9(3)
O2 C7 C8 C13 -2.0(4)
N1 C3 C17 C18 138.4(2)
N1 C3 C17 C22 -46.0(3)
N1 C23 C24 C25 -176.8(3)
N1 C23 C28 C27 176.9(2)
N2 C5 C6 C2 178.7(3)
N2 C5 C6 C14 -4.5(4)
C1 C2 C3 O1 119.8(2)
C1 C2 C3 N1 5.7(2)
C1 C2 C3 C17 -119.3(2)
C1 C2 C6 C5 -113.2(2)
C1 C2 C6 C14 70.3(3)
C1 C7 C8 C9 -1.8(4)
C1 C7 C8 C13 178.3(2)
C2 C1 C4 S1 -174.66(19)
C2 C1 C4 N1 6.1(3)
C2 C1 C7 O2 -40.3(3)
C2 C1 C7 C8 139.4(2)
C2 C3 C17 C18 -101.7(3)
C2 C3 C17 C22 73.9(3)
C2 C6 C14 O3 -177.6(2)
C2 C6 C14 O4 1.4(4)
C3 O1 C5 N2 -178.0(2)
C3 O1 C5 C6 1.8(3)
C3 N1 C4 S1 178.22(19)
C3 N1 C4 C1 -2.6(3)
C3 N1 C23 C24 -84.0(3)
C3 N1 C23 C28 97.5(3)
C3 C2 C6 C5 -0.1(3)
C3 C2 C6 C14 -176.6(2)
C3 C17 C18 C19 174.3(2)
C3 C17 C22 C21 -174.6(2)
C4 N1 C3 O1 -115.4(2)
C4 N1 C3 C2 -2.1(3)
C4 N1 C3 C17 124.3(2)
C4 N1 C23 C24 89.0(3)
C4 N1 C23 C28 -89.5(3)
C4 C1 C2 C3 -7.2(2)
C4 C1 C2 C6 103.3(2)
C4 C1 C7 O2 76.5(3)
C4 C1 C7 C8 -103.8(2)
C5 O1 C3 N1 109.5(2)
C5 O1 C3 C2 -1.8(3)
C5 O1 C3 C17 -127.1(2)
C5 C6 C14 O3 6.2(4)
C5 C6 C14 O4 -174.7(2)
C6 C2 C3 O1 1.1(2)
C6 C2 C3 N1 -113.0(2)
C6 C2 C3 C17 121.9(2)
C7 C1 C2 C3 111.6(2)
C7 C1 C2 C6 -138.0(2)
C7 C1 C4 S1 63.3(3)
C7 C1 C4 N1 -115.9(2)
C7 C8 C9 C10 -179.2(3)
C7 C8 C13 C12 178.6(2)
C8 C9 C10 C11 0.1(5)
C9 C8 C13 C12 -1.3(4)
C9 C10 C11 C12 -0.2(5)
C10 C11 C12 C13 -0.3(5)
C11 C12 C13 C8 1.1(4)
C13 C8 C9 C10 0.7(4)
C14 O4 C15 C16 87.6(3)
C15 O4 C14 O3 -2.2(4)
C15 O4 C14 C6 178.7(2)
C17 C18 C19 C20 0.4(4)
C18 C17 C22 C21 1.1(4)
C18 C19 C20 C21 0.6(4)
C19 C20 C21 C22 -0.8(4)
C20 C21 C22 C17 0.0(4)
C22 C17 C18 C19 -1.3(4)
C23 N1 C3 O1 58.1(3)
C23 N1 C3 C2 171.4(2)
C23 N1 C3 C17 -62.2(3)
C23 N1 C4 S1 4.8(4)
C23 N1 C4 C1 -176.0(2)
C23 C24 C25 C26 -0.3(5)
C24 C23 C28 C27 -1.5(4)
C24 C25 C26 C27 -1.4(5)
C25 C26 C27 C28 1.6(5)
C26 C27 C28 C23 -0.1(4)
C28 C23 C24 C25 1.7(4)
